data_7206414
loop_
_publ_author_name
'Yang, En-Cui'
'Liu, Zhong-Yi'
'Zhao, Li-Na'
'Yang, You-Li'
'Zhang, Cui-Hua'
'Zhao, Xiao-Jun'

_publ_section_title
;
 Ligand-deprotonation induced structural diversity in a ternary
 CuII-triazole-tetracarboxylate self-assembly system: Synthesis,
 crystal structures, and magnetic behavior
;
_journal_issue 17
_journal_name_full CrystEngComm
_journal_page_first 5401
_journal_paper_doi 10.1039/c1ce05396e
_journal_volume 13
_journal_year 2011
_chemical_formula_sum 'C14 H14.5 Cu2 N8 O10.25'
_chemical_formula_weight 585.92
_chemical_name_systematic
;
?
;
_space_group_IT_number 14
_symmetry_cell_setting monoclinic
_symmetry_space_group_name_Hall '-P 2ybc'
_symmetry_space_group_name_H-M 'P 1 21/c 1'
_atom_sites_solution_hydrogens geom
_atom_sites_solution_primary direct
_atom_sites_solution_secondary difmap
_audit_creation_method SHELXL-97
_cell_angle_alpha 90.00
_cell_angle_beta 108.030(5)
_cell_angle_gamma 90.00
_cell_formula_units_Z 4
_cell_length_a 10.1419(14)
_cell_length_b 8.3005(11)
_cell_length_c 24.505(3)
_cell_measurement_reflns_used 5370
_cell_measurement_temperature 150(2)
_cell_measurement_theta_max 28.23
_cell_measurement_theta_min 2.29
_cell_volume 1961.6(4)
_computing_cell_refinement 'Bruker SAINT'
_computing_data_collection 'Bruker APEX2'
_computing_data_reduction 'Bruker SAINT'
_computing_molecular_graphics 'Bruker SHELXTL'
_computing_publication_material 'Bruker SHELXTL'
_computing_structure_refinement 'SHELXL-97 (Sheldrick, 1997)'
_computing_structure_solution 'SHELXS-97 (Sheldrick, 1990)'
_diffrn_ambient_temperature 150(2)
_diffrn_measured_fraction_theta_full 0.999
_diffrn_measured_fraction_theta_max 0.999
_diffrn_measurement_device_type 'Bruker APEX-II CCD'
_diffrn_measurement_method '\f and \w scans'
_diffrn_radiation_monochromator graphite
_diffrn_radiation_source 'fine-focus sealed tube'
_diffrn_radiation_type MoK\a
_diffrn_radiation_wavelength 0.71073
_diffrn_reflns_av_R_equivalents 0.0287
_diffrn_reflns_av_sigmaI/netI 0.0301
_diffrn_reflns_limit_h_max 12
_diffrn_reflns_limit_h_min -11
_diffrn_reflns_limit_k_max 9
_diffrn_reflns_limit_k_min -9
_diffrn_reflns_limit_l_max 16
_diffrn_reflns_limit_l_min -29
_diffrn_reflns_number 8869
_diffrn_reflns_theta_full 25.00
_diffrn_reflns_theta_max 25.00
_diffrn_reflns_theta_min 2.11
_diffrn_standards_number 0
_exptl_absorpt_coefficient_mu 2.247
_exptl_absorpt_correction_T_max 0.7901
_exptl_absorpt_correction_T_min 0.7292
_exptl_absorpt_correction_type multi-scan
_exptl_absorpt_process_details SADABS
_exptl_crystal_colour BLUE
_exptl_crystal_density_diffrn 1.984
_exptl_crystal_density_meas ?
_exptl_crystal_density_method 'not measured'
_exptl_crystal_description BLOCK
_exptl_crystal_F_000 1178
_exptl_crystal_size_max 0.15
_exptl_crystal_size_mid 0.12
_exptl_crystal_size_min 0.11
_refine_diff_density_max 0.614
_refine_diff_density_min -0.701
_refine_diff_density_rms 0.084
_refine_ls_extinction_method none
_refine_ls_goodness_of_fit_ref 1.060
_refine_ls_hydrogen_treatment constr
_refine_ls_matrix_type full
_refine_ls_number_parameters 313
_refine_ls_number_reflns 3445
_refine_ls_number_restraints 0
_refine_ls_restrained_S_all 1.060
_refine_ls_R_factor_all 0.0486
_refine_ls_R_factor_gt 0.0378
_refine_ls_shift/su_max 0.001
_refine_ls_shift/su_mean 0.000
_refine_ls_structure_factor_coef Fsqd
_refine_ls_weighting_details 'calc w=1/[\s^2^(Fo^2^)+(0.0319P)^2^+6.4952P] where P=(Fo^2^+2Fc^2^)/3'
_refine_ls_weighting_scheme calc
_refine_ls_wR_factor_gt 0.0871
_refine_ls_wR_factor_ref 0.0918
_reflns_number_gt 2906
_reflns_number_total 3445
_reflns_threshold_expression >2sigma(I)
_cod_data_source_file c1ce05396e.txt
_cod_data_source_block n100603d
_cod_depositor_comments
;
The following automatic conversions were performed:

'_symmetry_cell_setting' value 'Monoclinic' changed to 'monoclinic'
according to /home/saulius/struct/CIF-dictionaries/cif_core.dic
dictionary named 'cif_core.dic' version 2.4.1 from
2010-06-29.

'_exptl_absorpt_correction_type' value 'MULTI-SCAN'
changed to 'multi-scan' according to
/home/saulius/struct/CIF-dictionaries/cif_core.dic dictionary named
'cif_core.dic' version 2.4.1 from 2010-06-29.

Automatic conversion script
Id: cif_fix_values 1715 2011-07-08 13:25:40Z adriana 

The following automatic conversions were performed:

'_exptl_crystal_density_meas' value 'NONE' was changed to '?' - the
value is perceived as not measured.

Automatic conversion script
Id: cif_fix_values 3008 2015-01-20 13:52:24Z robertas 
;
_cod_original_sg_symbol_H-M P21/c
_cod_original_formula_sum 'C14 H14.50 Cu2 N8 O10.25'
_cod_database_code 7206414

loop_
_symmetry_equiv_pos_as_xyz
'x, y, z'
'-x, y+1/2, -z+1/2'
'-x, -y, -z'
'x, -y-1/2, z-1/2'

loop_
_atom_site_label
_atom_site_type_symbol
_atom_site_fract_x
_atom_site_fract_y
_atom_site_fract_z
_atom_site_U_iso_or_equiv
_atom_site_adp_type
_atom_site_occupancy
_atom_site_symmetry_multiplicity
_atom_site_calc_flag
_atom_site_refinement_flags
Cu2 Cu 0.44278(5) 1.03161(6) 0.562867(19) 0.02430(15) Uani 1 1 d .
Cu1 Cu 0.24111(5) 0.88353(6) 0.652610(19) 0.02242(14) Uani 1 1 d .
O1 O 0.2590(6) 0.7614(4) 0.77009(14) 0.0795(16) Uani 1 1 d .
O2 O 0.2418(3) 0.9914(4) 0.72293(11) 0.0278(7) Uani 1 1 d .
O3 O 0.5516(4) 0.8305(5) 0.85349(14) 0.0489(10) Uani 1 1 d .
O4 O 0.4511(3) 0.7307(3) 0.91601(11) 0.0280(7) Uani 1 1 d .
O5 O 0.3918(3) 1.3945(3) 0.98313(11) 0.0246(6) Uani 1 1 d .
O6 O 0.2145(4) 1.2622(4) 0.99872(13) 0.0413(8) Uani 1 1 d .
O7 O 0.0780(3) 1.4621(4) 0.88442(15) 0.0442(9) Uani 1 1 d .
O8 O -0.0735(3) 1.2619(4) 0.85206(12) 0.0282(7) Uani 1 1 d .
O9 O 0.2212(3) 1.1317(4) 0.61004(12) 0.0338(7) Uani 1 1 d .
H9A H 0.1948 1.1287 0.5736 0.051 Uiso 1 1 d R
H9B H 0.2845 1.1989 0.6262 0.051 Uiso 1 1 d R
O10 O 0.0345(5) 0.7489(6) 0.8304(3) 0.122(3) Uani 1 1 d .
H10A H 0.0228 0.6664 0.8489 0.182 Uiso 1 1 d R
H10B H 0.1031 0.7476 0.8174 0.182 Uiso 1 1 d R
O11 O 0.0000 0.5000 0.0000 0.084(5) Uani 0.50 2 d SP
N1 N 0.2326(4) 0.7910(4) 0.57514(15) 0.0295(8) Uani 1 1 d .
N2 N 0.3049(3) 0.8541(4) 0.54058(13) 0.0229(7) Uani 1 1 d .
N3 N 0.1530(4) 0.6863(5) 0.48983(18) 0.0468(12) Uani 1 1 d .
N4 N 0.0675(5) 0.5939(7) 0.4437(2) 0.085(2) Uani 1 1 d .
H4" H 0.0985 0.6044 0.4132 0.102 Uiso 1 1 d R
H4' H -0.0086 0.6539 0.4408 0.102 Uiso 1 1 d R
N5 N 0.4521(3) 0.8975(4) 0.67768(13) 0.0232(7) Uani 1 1 d .
N6 N 0.5261(3) 0.9509(4) 0.64202(13) 0.0219(7) Uani 1 1 d .
N7 N 0.6701(3) 0.9211(4) 0.72744(14) 0.0277(8) Uani 1 1 d .
N8 N 0.7908(5) 0.9281(6) 0.7753(2) 0.0713(17) Uani 1 1 d .
H8" H 0.8518 1.0096 0.7864 0.086 Uiso 1 1 d R
H8' H 0.8320 0.8311 0.7783 0.086 Uiso 1 1 d R
C1 C 0.2543(5) 0.7892(5) 0.48954(18) 0.0326(10) Uani 1 1 d .
H1 H 0.2842 0.8113 0.4581 0.039 Uiso 1 1 calc R
C2 C 0.1427(5) 0.6893(6) 0.5435(2) 0.0455(13) Uani 1 1 d .
H2 H 0.0809 0.6281 0.5561 0.055 Uiso 1 1 calc R
C3 C 0.6562(4) 0.9641(5) 0.67294(16) 0.0236(8) Uani 1 1 d .
H3 H 0.7279 0.9979 0.6594 0.028 Uiso 1 1 calc R
C4 C 0.5421(4) 0.8819(5) 0.72876(17) 0.0298(10) Uani 1 1 d .
H4 H 0.5209 0.8487 0.7613 0.036 Uiso 1 1 calc R
C5 C 0.2586(4) 1.0035(5) 0.82068(15) 0.0211(8) Uani 1 1 d .
C6 C 0.3654(4) 0.9751(5) 0.87197(16) 0.0218(8) Uani 1 1 d .
C7 C 0.3769(4) 1.0746(5) 0.91873(16) 0.0222(8) Uani 1 1 d .
H7 H 0.4521 1.0625 0.9518 0.027 Uiso 1 1 calc R
C8 C 0.2777(4) 1.1923(5) 0.91693(15) 0.0200(8) Uani 1 1 d .
C9 C 0.1624(4) 1.2072(5) 0.86815(16) 0.0199(8) Uani 1 1 d .
C10 C 0.1565(4) 1.1164(5) 0.81950(15) 0.0199(8) Uani 1 1 d .
H10 H 0.0834 1.1317 0.7859 0.024 Uiso 1 1 calc R
C11 C 0.2510(5) 0.9084(5) 0.76726(17) 0.0306(10) Uani 1 1 d .
C12 C 0.4655(4) 0.8344(5) 0.87949(16) 0.0275(10) Uani 1 1 d .
C13 C 0.2928(4) 1.2911(5) 0.97034(16) 0.0244(9) Uani 1 1 d .
C14 C 0.0470(4) 1.3218(5) 0.86815(15) 0.0242(9) Uani 1 1 d .

loop_
_atom_site_aniso_label
_atom_site_aniso_U_11
_atom_site_aniso_U_22
_atom_site_aniso_U_33
_atom_site_aniso_U_23
_atom_site_aniso_U_13
_atom_site_aniso_U_12
Cu2 0.0313(3) 0.0264(3) 0.0141(2) 0.00169(19) 0.00529(19) -0.0104(2)
Cu1 0.0208(3) 0.0320(3) 0.0176(2) -0.0017(2) 0.01042(19) -0.0056(2)
O1 0.174(5) 0.029(2) 0.0198(17) -0.0026(15) 0.008(2) 0.031(3)
O2 0.0261(15) 0.0459(19) 0.0138(13) -0.0008(12) 0.0099(11) -0.0035(13)
O3 0.061(2) 0.062(2) 0.0380(18) 0.0203(17) 0.0356(17) 0.0384(19)
O4 0.0365(17) 0.0299(16) 0.0200(14) 0.0029(12) 0.0121(12) 0.0122(13)
O5 0.0256(15) 0.0288(16) 0.0191(13) -0.0035(12) 0.0064(11) 0.0055(13)
O6 0.063(2) 0.044(2) 0.0282(16) -0.0079(14) 0.0310(16) -0.0141(17)
O7 0.0312(18) 0.0344(19) 0.061(2) -0.0113(17) 0.0058(16) 0.0137(15)
O8 0.0209(15) 0.0388(17) 0.0290(15) 0.0025(13) 0.0134(12) 0.0078(13)
O9 0.0423(18) 0.0374(18) 0.0186(14) -0.0006(13) 0.0047(13) -0.0113(15)
O10 0.047(3) 0.046(3) 0.249(8) 0.048(4) 0.013(4) -0.001(2)
O11 0.049(7) 0.134(13) 0.075(8) -0.068(8) 0.031(6) -0.044(8)
N1 0.034(2) 0.030(2) 0.0332(19) -0.0054(16) 0.0226(16) -0.0112(16)
N2 0.0257(18) 0.0271(19) 0.0202(16) -0.0013(14) 0.0132(14) -0.0070(15)
N3 0.046(2) 0.058(3) 0.048(2) -0.039(2) 0.031(2) -0.033(2)
N4 0.073(4) 0.122(5) 0.087(4) -0.087(4) 0.062(3) -0.071(4)
N5 0.0227(17) 0.0320(19) 0.0175(16) 0.0041(14) 0.0101(14) 0.0003(15)
N6 0.0230(18) 0.0271(19) 0.0195(16) -0.0008(14) 0.0125(14) -0.0038(14)
N7 0.0237(18) 0.033(2) 0.0220(17) 0.0013(15) 0.0006(14) 0.0025(15)
N8 0.052(3) 0.062(3) 0.062(3) 0.015(3) -0.037(2) -0.007(3)
C1 0.036(2) 0.037(3) 0.030(2) -0.012(2) 0.019(2) -0.011(2)
C2 0.053(3) 0.048(3) 0.051(3) -0.024(2) 0.039(3) -0.028(3)
C3 0.024(2) 0.025(2) 0.025(2) -0.0033(17) 0.0112(17) -0.0007(17)
C4 0.032(2) 0.037(3) 0.020(2) 0.0051(18) 0.0086(18) 0.004(2)
C5 0.026(2) 0.024(2) 0.0168(18) 0.0006(15) 0.0111(16) 0.0013(16)
C6 0.025(2) 0.024(2) 0.0192(19) 0.0041(16) 0.0115(16) 0.0046(17)
C7 0.022(2) 0.028(2) 0.0159(18) 0.0011(16) 0.0055(16) 0.0054(17)
C8 0.021(2) 0.024(2) 0.0152(18) -0.0009(16) 0.0073(15) 0.0017(16)
C9 0.0187(19) 0.023(2) 0.0215(19) 0.0043(16) 0.0109(16) 0.0026(16)
C10 0.0201(19) 0.027(2) 0.0129(17) 0.0027(16) 0.0051(15) 0.0007(17)
C11 0.036(2) 0.034(3) 0.020(2) -0.0023(19) 0.0076(18) 0.013(2)
C12 0.033(2) 0.035(2) 0.0152(19) -0.0015(17) 0.0089(17) 0.0119(19)
C13 0.031(2) 0.024(2) 0.0194(19) 0.0046(17) 0.0085(17) 0.0100(18)
C14 0.030(2) 0.032(2) 0.0138(18) 0.0027(17) 0.0109(16) 0.0079(19)

loop_
_atom_type_symbol
_atom_type_description
_atom_type_scat_dispersion_real
_atom_type_scat_dispersion_imag
_atom_type_scat_source
C C 0.0033 0.0016 'International Tables Vol C Tables 4.2.6.8 and 6.1.1.4'
H H 0.0000 0.0000 'International Tables Vol C Tables 4.2.6.8 and 6.1.1.4'
N N 0.0061 0.0033 'International Tables Vol C Tables 4.2.6.8 and 6.1.1.4'
O O 0.0106 0.0060 'International Tables Vol C Tables 4.2.6.8 and 6.1.1.4'
Cu Cu 0.3201 1.2651 'International Tables Vol C Tables 4.2.6.8 and 6.1.1.4'

loop_
_geom_angle_atom_site_label_1
_geom_angle_atom_site_label_2
_geom_angle_atom_site_label_3
_geom_angle
_geom_angle_site_symmetry_1
_geom_angle_site_symmetry_3
O4 Cu2 O5 87.31(11) 2_656 4_585
O4 Cu2 N6 89.64(13) 2_656 .
O5 Cu2 N6 170.17(13) 4_585 .
O4 Cu2 N2 169.51(14) 2_656 .
O5 Cu2 N2 90.68(12) 4_585 .
N6 Cu2 N2 93.96(13) . .
O2 Cu1 O8 93.10(12) . 2_546
O2 Cu1 N1 174.42(14) . .
O8 Cu1 N1 88.00(13) 2_546 .
O2 Cu1 N5 89.51(12) . .
O8 Cu1 N5 149.54(13) 2_546 .
N1 Cu1 N5 92.32(14) . .
O2 Cu1 O9 88.01(12) . .
O8 Cu1 O9 119.11(12) 2_546 .
N1 Cu1 O9 86.68(13) . .
N5 Cu1 O9 91.29(12) . .
C11 O2 Cu1 119.4(3) . .
C12 O4 Cu2 125.5(3) . 2_646
C13 O5 Cu2 113.5(2) . 4_586
C14 O8 Cu1 123.8(3) . 2_556
Cu1 O9 H9A 114.1 . .
Cu1 O9 H9B 115.5 . .
H9A O9 H9B 117.1 . .
H10A O10 H10B 117.1 . .
C2 N1 N2 106.6(3) . .
C2 N1 Cu1 128.4(3) . .
N2 N1 Cu1 123.6(3) . .
C1 N2 N1 107.7(3) . .
C1 N2 Cu2 126.9(3) . .
N1 N2 Cu2 125.0(2) . .
C1 N3 C2 106.5(4) . .
C1 N3 N4 128.5(4) . .
C2 N3 N4 125.0(4) . .
N3 N4 H4" 108.9 . .
N3 N4 H4' 93.6 . .
H4" N4 H4' 112.9 . .
C4 N5 N6 106.3(3) . .
C4 N5 Cu1 129.7(3) . .
N6 N5 Cu1 123.3(2) . .
C3 N6 N5 107.9(3) . .
C3 N6 Cu2 126.0(3) . .
N5 N6 Cu2 125.1(2) . .
C3 N7 C4 106.3(3) . .
C3 N7 N8 127.7(4) . .
C4 N7 N8 125.8(4) . .
N7 N8 H8" 128.4 . .
N7 N8 H8' 107.0 . .
H8" N8 H8' 112.9 . .
N2 C1 N3 109.4(4) . .
N2 C1 H1 125.3 . .
N3 C1 H1 125.3 . .
N1 C2 N3 109.8(4) . .
N1 C2 H2 125.1 . .
N3 C2 H2 125.1 . .
N6 C3 N7 109.2(4) . .
N6 C3 H3 125.4 . .
N7 C3 H3 125.4 . .
N5 C4 N7 110.2(4) . .
N5 C4 H4 124.9 . .
N7 C4 H4 124.9 . .
C10 C5 C6 119.7(3) . .
C10 C5 C11 119.8(3) . .
C6 C5 C11 120.5(4) . .
C7 C6 C5 119.0(4) . .
C7 C6 C12 118.3(3) . .
C5 C6 C12 122.6(3) . .
C6 C7 C8 121.0(3) . .
C6 C7 H7 119.5 . .
C8 C7 H7 119.5 . .
C7 C8 C9 119.6(3) . .
C7 C8 C13 118.3(3) . .
C9 C8 C13 121.8(3) . .
C8 C9 C10 119.2(3) . .
C8 C9 C14 120.0(3) . .
C10 C9 C14 120.8(3) . .
C5 C10 C9 120.7(3) . .
C5 C10 H10 119.6 . .
C9 C10 H10 119.6 . .
O1 C11 O2 125.3(4) . .
O1 C11 C5 119.2(4) . .
O2 C11 C5 115.5(4) . .
O3 C12 O4 126.6(4) . .
O3 C12 C6 120.8(4) . .
O4 C12 C6 112.6(3) . .
O6 C13 O5 125.8(4) . .
O6 C13 C8 118.3(4) . .
O5 C13 C8 115.8(3) . .
O7 C14 O8 126.5(4) . .
O7 C14 C9 118.2(4) . .
O8 C14 C9 115.3(4) . .

loop_
_geom_bond_atom_site_label_1
_geom_bond_atom_site_label_2
_geom_bond_distance
_geom_bond_site_symmetry_2
Cu2 O4 1.953(3) 2_656
Cu2 O5 1.958(3) 4_585
Cu2 N6 1.978(3) .
Cu2 N2 1.988(3) .
Cu1 O2 1.940(3) .
Cu1 O8 1.950(3) 2_546
Cu1 N1 2.025(3) .
Cu1 N5 2.039(3) .
Cu1 O9 2.289(3) .
O1 C11 1.223(6) .
O2 C11 1.265(5) .
O3 C12 1.230(5) .
O4 C12 1.282(5) .
O4 Cu2 1.953(3) 2_646
O5 C13 1.284(5) .
O5 Cu2 1.958(3) 4_586
O6 C13 1.230(5) .
O7 C14 1.239(5) .
O8 C14 1.264(5) .
O8 Cu1 1.950(3) 2_556
O9 H9A 0.8500 .
O9 H9B 0.8500 .
O10 H10A 0.8501 .
O10 H10B 0.8502 .
N1 C2 1.306(6) .
N1 N2 1.384(4) .
N2 C1 1.312(5) .
N3 C1 1.338(6) .
N3 C2 1.352(6) .
N3 N4 1.417(5) .
N4 H4" 0.9000 .
N4 H4' 0.9019 .
N5 C4 1.307(5) .
N5 N6 1.389(4) .
N6 C3 1.307(5) .
N7 C3 1.347(5) .
N7 C4 1.349(6) .
N7 N8 1.410(5) .
N8 H8" 0.8999 .
N8 H8' 0.8999 .
C1 H1 0.9300 .
C2 H2 0.9300 .
C3 H3 0.9300 .
C4 H4 0.9300 .
C5 C10 1.391(5) .
C5 C6 1.402(5) .
C5 C11 1.510(5) .
C6 C7 1.388(5) .
C6 C12 1.521(6) .
C7 C8 1.393(5) .
C7 H7 0.9300 .
C8 C9 1.395(5) .
C8 C13 1.511(5) .
C9 C10 1.395(5) .
C9 C14 1.509(5) .
C10 H10 0.9300 .

loop_
_geom_torsion_atom_site_label_1
_geom_torsion_atom_site_label_2
_geom_torsion_atom_site_label_3
_geom_torsion_atom_site_label_4
_geom_torsion
_geom_torsion_site_symmetry_1
O8 Cu1 O2 C11 60.7(3) 2_546
N1 Cu1 O2 C11 161.9(12) .
N5 Cu1 O2 C11 -89.0(3) .
O9 Cu1 O2 C11 179.7(3) .
O2 Cu1 N1 C2 -102.9(13) .
O8 Cu1 N1 C2 -1.4(5) 2_546
N5 Cu1 N1 C2 148.1(5) .
O9 Cu1 N1 C2 -120.7(5) .
O2 Cu1 N1 N2 61.8(14) .
O8 Cu1 N1 N2 163.2(3) 2_546
N5 Cu1 N1 N2 -47.2(3) .
O9 Cu1 N1 N2 43.9(3) .
C2 N1 N2 C1 0.8(5) .
Cu1 N1 N2 C1 -166.7(3) .
C2 N1 N2 Cu2 173.6(3) .
Cu1 N1 N2 Cu2 6.1(5) .
O4 Cu2 N2 C1 102.1(7) 2_656
O5 Cu2 N2 C1 23.3(4) 4_585
N6 Cu2 N2 C1 -148.1(4) .
O4 Cu2 N2 N1 -69.4(8) 2_656
O5 Cu2 N2 N1 -148.2(3) 4_585
N6 Cu2 N2 N1 40.5(3) .
O2 Cu1 N5 C4 37.6(4) .
O8 Cu1 N5 C4 -57.6(5) 2_546
N1 Cu1 N5 C4 -147.6(4) .
O9 Cu1 N5 C4 125.6(4) .
O2 Cu1 N5 N6 -132.3(3) .
O8 Cu1 N5 N6 132.4(3) 2_546
N1 Cu1 N5 N6 42.4(3) .
O9 Cu1 N5 N6 -44.3(3) .
C4 N5 N6 C3 0.3(5) .
Cu1 N5 N6 C3 172.3(3) .
C4 N5 N6 Cu2 -169.0(3) .
Cu1 N5 N6 Cu2 3.0(4) .
O4 Cu2 N6 C3 -42.5(3) 2_656
O5 Cu2 N6 C3 29.4(10) 4_585
N2 Cu2 N6 C3 147.3(3) .
O4 Cu2 N6 N5 124.9(3) 2_656
O5 Cu2 N6 N5 -163.3(6) 4_585
N2 Cu2 N6 N5 -45.3(3) .
N1 N2 C1 N3 -0.3(5) .
Cu2 N2 C1 N3 -173.0(3) .
C2 N3 C1 N2 -0.2(6) .
N4 N3 C1 N2 177.9(5) .
N2 N1 C2 N3 -0.9(6) .
Cu1 N1 C2 N3 165.8(3) .
C1 N3 C2 N1 0.7(6) .
N4 N3 C2 N1 -177.5(5) .
N5 N6 C3 N7 0.1(5) .
Cu2 N6 C3 N7 169.3(3) .
C4 N7 C3 N6 -0.5(5) .
N8 N7 C3 N6 -175.4(4) .
N6 N5 C4 N7 -0.6(5) .
Cu1 N5 C4 N7 -171.9(3) .
C3 N7 C4 N5 0.7(5) .
N8 N7 C4 N5 175.7(4) .
C10 C5 C6 C7 -8.1(6) .
C11 C5 C6 C7 174.0(4) .
C10 C5 C6 C12 169.0(4) .
C11 C5 C6 C12 -8.9(6) .
C5 C6 C7 C8 5.6(6) .
C12 C6 C7 C8 -171.6(4) .
C6 C7 C8 C9 2.2(6) .
C6 C7 C8 C13 177.0(4) .
C7 C8 C9 C10 -7.4(6) .
C13 C8 C9 C10 178.0(4) .
C7 C8 C9 C14 173.4(4) .
C13 C8 C9 C14 -1.2(6) .
C6 C5 C10 C9 2.9(6) .
C11 C5 C10 C9 -179.1(4) .
C8 C9 C10 C5 4.9(6) .
C14 C9 C10 C5 -176.0(4) .
Cu1 O2 C11 O1 -0.5(7) .
Cu1 O2 C11 C5 176.8(3) .
C10 C5 C11 O1 -128.1(5) .
C6 C5 C11 O1 49.9(7) .
C10 C5 C11 O2 54.4(6) .
C6 C5 C11 O2 -127.6(4) .
Cu2 O4 C12 O3 -3.4(7) 2_646
Cu2 O4 C12 C6 179.0(2) 2_646
C7 C6 C12 O3 -114.1(5) .
C5 C6 C12 O3 68.8(6) .
C7 C6 C12 O4 63.7(5) .
C5 C6 C12 O4 -113.4(4) .
Cu2 O5 C13 O6 15.1(5) 4_586
Cu2 O5 C13 C8 -161.9(2) 4_586
C7 C8 C13 O6 -105.5(5) .
C9 C8 C13 O6 69.3(5) .
C7 C8 C13 O5 71.8(5) .
C9 C8 C13 O5 -113.5(4) .
Cu1 O8 C14 O7 1.8(6) 2_556
Cu1 O8 C14 C9 -179.5(2) 2_556
C8 C9 C14 O7 49.9(5) .
C10 C9 C14 O7 -129.3(4) .
C8 C9 C14 O8 -128.9(4) .
C10 C9 C14 O8 51.9(5) .
